data_4081008
loop_
_publ_author_name
'Lin, Yong-Chieh'
'Hsueh, Hsin-Hsueh'
'Kanne, Shanker'
'Chang, Li-Kuang'
'Liu, Fu-Chen'
'Lin, Ivan J. B.'
'Lee, Gene-Hsiang'
'Peng, Shie-Ming'

_publ_section_title
;
 Efficient PEPPSI-Themed Palladium N-Heterocyclic Carbene Precatalysts for
 the Mizoroki--Heck Reaction
;
_journal_issue 14
_journal_name_full Organometallics
_journal_page_first 3859
_journal_paper_doi 10.1021/om4003297
_journal_volume 32
_journal_year 2013
_chemical_formula_sum 'C18 H22 Br2 N4 O Pd'
_chemical_formula_weight 576.62
_chemical_name_systematic
; 
 ? 
;
_space_group_IT_number 2
_symmetry_cell_setting triclinic
_symmetry_space_group_name_Hall '-P 1'
_symmetry_space_group_name_H-M 'P -1'
_atom_sites_solution_hydrogens geom
_atom_sites_solution_primary direct
_atom_sites_solution_secondary difmap
_audit_creation_method SHELXL-97
_cell_angle_alpha 89.8955(11)
_cell_angle_beta 83.8681(11)
_cell_angle_gamma 81.9608(10)
_cell_formula_units_Z 2
_cell_length_a 7.5314(2)
_cell_length_b 9.0723(3)
_cell_length_c 15.2464(4)
_cell_measurement_reflns_used 14831
_cell_measurement_temperature 150(2)
_cell_measurement_theta_max 27.50
_cell_measurement_theta_min 1.34
_cell_volume 1025.51(5)
_computing_cell_refinement DENZO-SMN
_computing_data_collection 'NONIUS COLLECT'
_computing_data_reduction DENZO-SMN
_computing_molecular_graphics 'Bruker SHELXTL'
_computing_publication_material 'Bruker SHELXTL'
_computing_structure_refinement 'SHELXL-97 (Sheldrick, 1997)'
_computing_structure_solution 'SHELXS-97 (Sheldrick, 1990)'
_diffrn_ambient_temperature 150(2)
_diffrn_measured_fraction_theta_full 0.998
_diffrn_measured_fraction_theta_max 0.998
_diffrn_measurement_device_type 'NONIUS KappaCCD'
_diffrn_measurement_method '\w scans'
_diffrn_radiation_monochromator graphite
_diffrn_radiation_source 'fine-focus sealed tube'
_diffrn_radiation_type MoK\a
_diffrn_radiation_wavelength 0.71073
_diffrn_reflns_av_R_equivalents 0.0489
_diffrn_reflns_av_sigmaI/netI 0.0440
_diffrn_reflns_limit_h_max 9
_diffrn_reflns_limit_h_min -9
_diffrn_reflns_limit_k_max 11
_diffrn_reflns_limit_k_min -11
_diffrn_reflns_limit_l_max 19
_diffrn_reflns_limit_l_min -19
_diffrn_reflns_number 14831
_diffrn_reflns_theta_full 27.50
_diffrn_reflns_theta_max 27.50
_diffrn_reflns_theta_min 1.34
_exptl_absorpt_coefficient_mu 4.815
_exptl_absorpt_correction_T_max 0.731
_exptl_absorpt_correction_T_min 0.401
_exptl_absorpt_correction_type multi-scan
_exptl_crystal_colour yellow
_exptl_crystal_density_diffrn 1.867
_exptl_crystal_density_method 'not measured'
_exptl_crystal_description plate
_exptl_crystal_F_000 564
_exptl_crystal_size_max 0.22
_exptl_crystal_size_mid 0.22
_exptl_crystal_size_min 0.07
_refine_diff_density_max 0.710
_refine_diff_density_min -1.490
_refine_diff_density_rms 0.131
_refine_ls_extinction_method none
_refine_ls_goodness_of_fit_ref 1.055
_refine_ls_hydrogen_treatment constr
_refine_ls_matrix_type full
_refine_ls_number_parameters 236
_refine_ls_number_reflns 4697
_refine_ls_number_restraints 0
_refine_ls_restrained_S_all 1.055
_refine_ls_R_factor_all 0.0479
_refine_ls_R_factor_gt 0.0333
_refine_ls_shift/su_max 0.002
_refine_ls_shift/su_mean 0.000
_refine_ls_structure_factor_coef Fsqd
_refine_ls_weighting_details 'calc w=1/[\s^2^(Fo^2^)+(0.0543P)^2^+0.0000P] where P=(Fo^2^+2Fc^2^)/3'
_refine_ls_weighting_scheme calc
_refine_ls_wR_factor_gt 0.0821
_refine_ls_wR_factor_ref 0.0963
_reflns_number_gt 3762
_reflns_number_total 4697
_reflns_threshold_expression >2sigma(I)
_cod_data_source_file om4003297_si_002.cif
_cod_data_source_block ic14552
_cod_depositor_comments
;
The following automatic conversions were performed:

'_symmetry_cell_setting' value 'Triclinic' changed to 'triclinic'
according to /home/saulius/struct/CIF-dictionaries/cif_core.dic
dictionary named 'cif_core.dic' version 2.4.2 from 2011-04-26.

Automatic conversion script
Id: cif_fix_values 1891 2012-01-12 08:04:46Z andrius 
;
_cod_original_sg_symbol_H-M P-1
_cod_database_code 4081008

loop_
_symmetry_equiv_pos_as_xyz
'x, y, z'
'-x, -y, -z'

loop_
_atom_site_label
_atom_site_type_symbol
_atom_site_fract_x
_atom_site_fract_y
_atom_site_fract_z
_atom_site_U_iso_or_equiv
_atom_site_adp_type
_atom_site_occupancy
_atom_site_symmetry_multiplicity
_atom_site_calc_flag
_atom_site_refinement_flags
Pd Pd 0.55514(3) 0.32400(3) 0.757848(16) 0.02292(9) Uani 1 1 d .
Br1 Br 0.84081(4) 0.15977(4) 0.72614(2) 0.02957(11) Uani 1 1 d .
Br2 Br 0.26139(5) 0.46384(4) 0.80341(3) 0.03854(12) Uani 1 1 d .
O1 O 0.2439(3) 0.4654(3) 0.46892(14) 0.0309(6) Uani 1 1 d .
N1 N 0.3970(3) 0.0437(3) 0.73773(17) 0.0223(6) Uani 1 1 d .
N2 N 0.3877(3) 0.1809(3) 0.62137(17) 0.0212(6) Uani 1 1 d .
N3 N 0.0862(4) 0.3827(3) 0.58817(18) 0.0275(6) Uani 1 1 d .
H3A H -0.0156 0.4349 0.5760 0.033 Uiso 1 1 calc R
H3B H 0.0878 0.3264 0.6352 0.033 Uiso 1 1 calc R
N4 N 0.6809(4) 0.4985(3) 0.8006(2) 0.0305(7) Uani 1 1 d .
C1 C 0.4377(4) 0.1738(3) 0.7042(2) 0.0219(7) Uani 1 1 d .
C2 C 0.3200(4) -0.0342(4) 0.6772(2) 0.0236(7) Uani 1 1 d .
C3 C 0.2572(4) -0.1719(4) 0.6807(2) 0.0284(8) Uani 1 1 d .
H3 H 0.2610 -0.2317 0.7318 0.034 Uiso 1 1 calc R
C4 C 0.1893(5) -0.2167(4) 0.6062(2) 0.0338(8) Uani 1 1 d .
H4 H 0.1451 -0.3098 0.6063 0.041 Uiso 1 1 calc R
C5 C 0.1834(4) -0.1299(4) 0.5305(2) 0.0301(8) Uani 1 1 d .
H5 H 0.1350 -0.1651 0.4808 0.036 Uiso 1 1 calc R
C6 C 0.2470(4) 0.0070(4) 0.5265(2) 0.0273(7) Uani 1 1 d .
H6 H 0.2436 0.0664 0.4752 0.033 Uiso 1 1 calc R
C7 C 0.3153(4) 0.0522(3) 0.6012(2) 0.0221(7) Uani 1 1 d .
C8 C 0.4114(4) -0.0010(4) 0.8299(2) 0.0250(7) Uani 1 1 d .
H8A H 0.5069 0.0472 0.8535 0.030 Uiso 1 1 calc R
H8B H 0.4463 -0.1101 0.8322 0.030 Uiso 1 1 calc R
C9 C 0.2340(4) 0.0432(4) 0.8868(2) 0.0290(8) Uani 1 1 d .
H9A H 0.1991 0.1523 0.8839 0.035 Uiso 1 1 calc R
H9B H 0.1390 -0.0052 0.8630 0.035 Uiso 1 1 calc R
C10 C 0.2448(5) -0.0008(4) 0.9822(2) 0.0318(8) Uani 1 1 d .
H10A H 0.1299 0.0400 1.0170 0.038 Uiso 1 1 calc R
H10B H 0.3420 0.0462 1.0050 0.038 Uiso 1 1 calc R
C11 C 0.2804(6) -0.1676(4) 0.9973(2) 0.0450(10) Uani 1 1 d .
H11A H 0.1875 -0.2160 0.9732 0.067 Uiso 1 1 calc R
H11B H 0.2774 -0.1863 1.0608 0.067 Uiso 1 1 calc R
H11C H 0.3992 -0.2079 0.9678 0.067 Uiso 1 1 calc R
C12 C 0.4099(4) 0.3011(4) 0.5596(2) 0.0242(7) Uani 1 1 d .
H12A H 0.4802 0.2583 0.5046 0.029 Uiso 1 1 calc R
H12B H 0.4816 0.3704 0.5851 0.029 Uiso 1 1 calc R
C13 C 0.2360(4) 0.3890(3) 0.5360(2) 0.0219(7) Uani 1 1 d .
C14 C 0.7265(6) 0.5189(4) 0.8812(3) 0.0450(10) Uani 1 1 d .
H14 H 0.7006 0.4489 0.9255 0.054 Uiso 1 1 calc R
C15 C 0.8104(6) 0.6383(5) 0.9030(3) 0.0517(12) Uani 1 1 d .
H15 H 0.8420 0.6497 0.9610 0.062 Uiso 1 1 calc R
C16 C 0.8467(5) 0.7396(5) 0.8390(3) 0.0517(12) Uani 1 1 d .
H16 H 0.9048 0.8221 0.8522 0.062 Uiso 1 1 calc R
C17 C 0.7991(5) 0.7213(4) 0.7566(3) 0.0443(10) Uani 1 1 d .
H17 H 0.8219 0.7910 0.7117 0.053 Uiso 1 1 calc R
C18 C 0.7169(5) 0.5994(4) 0.7396(2) 0.0369(9) Uani 1 1 d .
H18 H 0.6844 0.5865 0.6819 0.044 Uiso 1 1 calc R

loop_
_atom_site_aniso_label
_atom_site_aniso_U_11
_atom_site_aniso_U_22
_atom_site_aniso_U_33
_atom_site_aniso_U_23
_atom_site_aniso_U_13
_atom_site_aniso_U_12
Pd 0.02201(15) 0.01980(15) 0.02841(16) 0.00042(11) -0.00536(11) -0.00598(11)
Br1 0.02267(19) 0.0282(2) 0.0378(2) 0.00185(16) -0.00118(15) -0.00536(14)
Br2 0.0283(2) 0.0271(2) 0.0590(3) -0.00323(18) -0.00324(18) -0.00078(16)
O1 0.0271(13) 0.0345(14) 0.0299(13) 0.0124(11) -0.0035(10) -0.0006(11)
N1 0.0246(14) 0.0172(13) 0.0256(14) 0.0033(11) -0.0024(12) -0.0052(11)
N2 0.0202(13) 0.0183(13) 0.0266(14) 0.0055(11) -0.0063(11) -0.0050(11)
N3 0.0196(14) 0.0298(16) 0.0315(15) 0.0102(13) -0.0020(12) 0.0012(12)
N4 0.0295(16) 0.0218(15) 0.0420(18) -0.0043(13) -0.0081(14) -0.0068(12)
C1 0.0194(16) 0.0194(16) 0.0264(17) 0.0008(13) -0.0039(13) -0.0001(13)
C2 0.0230(16) 0.0195(16) 0.0295(17) 0.0001(14) -0.0050(14) -0.0055(13)
C3 0.0250(17) 0.0206(17) 0.040(2) 0.0028(15) 0.0010(15) -0.0073(14)
C4 0.0261(18) 0.0244(18) 0.050(2) -0.0116(17) 0.0030(17) -0.0068(15)
C5 0.0193(16) 0.034(2) 0.037(2) -0.0115(16) -0.0037(15) -0.0027(15)
C6 0.0222(17) 0.0297(18) 0.0295(18) -0.0020(15) -0.0065(14) 0.0009(14)
C7 0.0167(15) 0.0229(17) 0.0264(16) 0.0006(14) 0.0001(13) -0.0038(13)
C8 0.0245(17) 0.0257(17) 0.0256(17) 0.0065(14) -0.0056(14) -0.0039(14)
C9 0.0283(18) 0.0296(19) 0.0302(18) 0.0027(15) -0.0050(15) -0.0064(15)
C10 0.0299(19) 0.040(2) 0.0272(18) -0.0010(16) -0.0031(15) -0.0120(16)
C11 0.059(3) 0.045(2) 0.034(2) 0.0109(18) -0.0099(19) -0.018(2)
C12 0.0185(16) 0.0241(17) 0.0294(17) 0.0073(14) 0.0005(14) -0.0029(13)
C13 0.0218(16) 0.0195(16) 0.0250(16) -0.0002(13) -0.0040(14) -0.0036(13)
C14 0.059(3) 0.033(2) 0.047(2) -0.0004(19) -0.024(2) -0.0078(19)
C15 0.053(3) 0.045(3) 0.061(3) -0.020(2) -0.027(2) -0.002(2)
C16 0.033(2) 0.039(2) 0.084(3) -0.026(2) 0.005(2) -0.0160(19)
C17 0.046(2) 0.038(2) 0.049(2) -0.0125(19) 0.014(2) -0.0196(19)
C18 0.041(2) 0.035(2) 0.036(2) -0.0050(17) 0.0067(17) -0.0159(17)

loop_
_atom_type_symbol
_atom_type_description
_atom_type_scat_dispersion_real
_atom_type_scat_dispersion_imag
_atom_type_scat_source
C C 0.0033 0.0016 'International Tables Vol C Tables 4.2.6.8 and 6.1.1.4'
H H 0.0000 0.0000 'International Tables Vol C Tables 4.2.6.8 and 6.1.1.4'
N N 0.0061 0.0033 'International Tables Vol C Tables 4.2.6.8 and 6.1.1.4'
O O 0.0106 0.0060 'International Tables Vol C Tables 4.2.6.8 and 6.1.1.4'
Br Br -0.2901 2.4595 'International Tables Vol C Tables 4.2.6.8 and 6.1.1.4'
Pd Pd -0.9988 1.0072 'International Tables Vol C Tables 4.2.6.8 and 6.1.1.4'

loop_
_geom_angle_atom_site_label_1
_geom_angle_atom_site_label_2
_geom_angle_atom_site_label_3
_geom_angle
C1 Pd N4 173.00(12)
C1 Pd Br2 89.40(9)
N4 Pd Br2 90.40(8)
C1 Pd Br1 88.10(9)
N4 Pd Br1 92.91(8)
Br2 Pd Br1 172.633(15)
C1 N1 C2 111.0(3)
C1 N1 C8 124.3(3)
C2 N1 C8 124.3(3)
C1 N2 C7 110.4(2)
C1 N2 C12 125.8(3)
C7 N2 C12 123.7(3)
C14 N4 C18 117.6(3)
C14 N4 Pd 126.9(3)
C18 N4 Pd 115.5(2)
N1 C1 N2 106.6(3)
N1 C1 Pd 128.8(2)
N2 C1 Pd 124.5(2)
N1 C2 C3 132.4(3)
N1 C2 C7 106.5(3)
C3 C2 C7 121.1(3)
C4 C3 C2 116.7(3)
C3 C4 C5 122.2(3)
C6 C5 C4 121.3(3)
C7 C6 C5 116.6(3)
C6 C7 C2 122.1(3)
C6 C7 N2 132.4(3)
C2 C7 N2 105.5(3)
N1 C8 C9 111.0(3)
C10 C9 C8 112.3(3)
C9 C10 C11 114.8(3)
N2 C12 C13 115.0(2)
O1 C13 N3 123.6(3)
O1 C13 C12 117.4(3)
N3 C13 C12 119.0(3)
N4 C14 C15 122.6(4)
C16 C15 C14 118.6(4)
C17 C16 C15 119.6(4)
C16 C17 C18 118.6(4)
N4 C18 C17 123.0(4)

loop_
_geom_bond_atom_site_label_1
_geom_bond_atom_site_label_2
_geom_bond_distance
Pd C1 1.950(3)
Pd N4 2.094(3)
Pd Br2 2.4241(4)
Pd Br1 2.4426(4)
O1 C13 1.235(3)
N1 C1 1.347(4)
N1 C2 1.385(4)
N1 C8 1.473(4)
N2 C1 1.355(4)
N2 C7 1.404(4)
N2 C12 1.455(4)
N3 C13 1.317(4)
N4 C14 1.330(5)
N4 C18 1.337(4)
C2 C3 1.395(4)
C2 C7 1.399(4)
C3 C4 1.378(5)
C4 C5 1.397(5)
C5 C6 1.391(5)
C6 C7 1.384(4)
C8 C9 1.518(5)
C9 C10 1.515(4)
C10 C11 1.521(5)
C12 C13 1.512(4)
C14 C15 1.386(6)
C15 C16 1.372(6)
C16 C17 1.359(6)
C17 C18 1.378(5)
